data_2211384
loop_
_publ_author_name
'Becker, Richard'
'Berger, Helmuth'

_publ_section_title
;
 Cu~2~CoTeO~6~
;
_journal_coeditor_code FI2018
_journal_issue 12
_journal_name_full 'Acta Crystallographica Section E'
_journal_page_first i261
_journal_page_last i262
_journal_paper_doi 10.1107/S1600536806049075
_journal_volume 62
_journal_year 2006
_chemical_formula_iupac 'Cu2 Co Te O6'
_chemical_formula_moiety 'Co Cu2 O6 Te'
_chemical_formula_sum 'Co Cu2 O6 Te'
_chemical_formula_weight 409.61
_chemical_name_common
;
Dicopper(II) cobalt(II) tellurium(VI) hexaoxide
;
_space_group_IT_number 206
_symmetry_cell_setting cubic
_symmetry_space_group_name_Hall '-I 2b 2c 3'
_symmetry_space_group_name_H-M 'I a -3'
_atom_sites_solution_primary direct
_atom_sites_solution_secondary difmap
_cell_angle_alpha 90.00
_cell_angle_beta 90.00
_cell_angle_gamma 90.00
_cell_formula_units_Z 8
_cell_length_a 9.5677(5)
_cell_length_b 9.5677(5)
_cell_length_c 9.5677(5)
_cell_measurement_reflns_used 280
_cell_measurement_temperature 292(3)
_cell_measurement_theta_max 33.18
_cell_measurement_theta_min 4.25
_cell_volume 875.84(8)
_computing_cell_refinement 'CrysAlis RED (Oxford Diffraction, 2005)'
_computing_data_collection 'CrysAlis CCD (Oxford Diffraction, 2005)'
_computing_data_reduction 'CrysAlis RED'
_computing_molecular_graphics 'DIAMOND (Brandenburg, 2001)'
_computing_publication_material SHELXL97
_computing_structure_refinement 'SHELXL97 (Sheldrick, 1997)'
_computing_structure_solution 'SHELXS97 (Sheldrick, 1997)'
_diffrn_ambient_temperature 292(3)
_diffrn_measured_fraction_theta_full 0.976
_diffrn_measured_fraction_theta_max 0.979
_diffrn_measurement_device_type 'Oxford Xcalibur CCD'
_diffrn_measurement_method \w
_diffrn_radiation_monochromator graphite
_diffrn_radiation_type 'Mo K\a'
_diffrn_radiation_wavelength 0.71073
_diffrn_reflns_av_R_equivalents 0.043
_diffrn_reflns_av_sigmaI/netI 0.011
_diffrn_reflns_limit_h_max 14
_diffrn_reflns_limit_h_min -14
_diffrn_reflns_limit_k_max 14
_diffrn_reflns_limit_k_min -14
_diffrn_reflns_limit_l_max 14
_diffrn_reflns_limit_l_min -13
_diffrn_reflns_number 7504
_diffrn_reflns_theta_full 33.18
_diffrn_reflns_theta_max 33.18
_diffrn_reflns_theta_min 4.25
_diffrn_standards_number 0
_exptl_absorpt_coefficient_mu 19.867
_exptl_absorpt_correction_T_max 0.294
_exptl_absorpt_correction_T_min 0.218
_exptl_absorpt_correction_type numerical
_exptl_absorpt_process_details '(Crysalis RED; Oxford Diffraction, 2005)'
_exptl_crystal_colour black
_exptl_crystal_density_diffrn 6.220
_exptl_crystal_density_method 'not measured'
_exptl_crystal_F_000 1480.0
_exptl_crystal_size_max 0.060
_exptl_crystal_size_mid 0.050
_exptl_crystal_size_min 0.049
_refine_diff_density_max 0.770
_refine_diff_density_min -0.873
_refine_ls_extinction_coef 0.00185(16)
_refine_ls_extinction_expression Fc^*^=kFc[1+0.001xFc^2^\l^3^/sin(2\q)]^-1/4^
_refine_ls_extinction_method SHELXL97
_refine_ls_goodness_of_fit_ref 1.750
_refine_ls_matrix_type full
_refine_ls_number_parameters 19
_refine_ls_number_reflns 280
_refine_ls_number_restraints 0
_refine_ls_restrained_S_all 1.750
_refine_ls_R_factor_all 0.0148
_refine_ls_R_factor_gt 0.0143
_refine_ls_shift/su_max 0.000
_refine_ls_shift/su_mean 0.000
_refine_ls_structure_factor_coef Fsqd
_refine_ls_weighting_details 'calc w=1/[\s^2^(Fo^2^)+(0.0195P)^2^] where P=(Fo^2^+2Fc^2^)/3'
_refine_ls_weighting_scheme calc
_refine_ls_wR_factor_gt 0.0432
_refine_ls_wR_factor_ref 0.0433
_reflns_number_gt 278
_reflns_number_total 280
_reflns_threshold_expression I>2\s(I)
_cod_data_source_file fi2018.cif
_cod_data_source_block I
_cod_database_code 2211384

loop_
_symmetry_equiv_pos_as_xyz
'x, y, z'
'z, x, y'
'y, z, x'
'-y, -z+1/2, x'
'z, -x, -y+1/2'
'-y+1/2, z, -x'
'-z, -x+1/2, y'
'-z+1/2, x, -y'
'y, -z, -x+1/2'
'-x, -y+1/2, z'
'x, -y, -z+1/2'
'-x+1/2, y, -z'
'x+1/2, y+1/2, z+1/2'
'z+1/2, x+1/2, y+1/2'
'y+1/2, z+1/2, x+1/2'
'-y+1/2, -z+1, x+1/2'
'z+1/2, -x+1/2, -y+1'
'-y+1, z+1/2, -x+1/2'
'-z+1/2, -x+1, y+1/2'
'-z+1, x+1/2, -y+1/2'
'y+1/2, -z+1/2, -x+1'
'-x+1/2, -y+1, z+1/2'
'x+1/2, -y+1/2, -z+1'
'-x+1, y+1/2, -z+1/2'
'-x, -y, -z'
'-z, -x, -y'
'-y, -z, -x'
'y, z-1/2, -x'
'-z, x, y-1/2'
'y-1/2, -z, x'
'z, x-1/2, -y'
'z-1/2, -x, y'
'-y, z, x-1/2'
'x, y-1/2, -z'
'-x, y, z-1/2'
'x-1/2, -y, z'
'-x+1/2, -y+1/2, -z+1/2'
'-z+1/2, -x+1/2, -y+1/2'
'-y+1/2, -z+1/2, -x+1/2'
'y+1/2, z, -x+1/2'
'-z+1/2, x+1/2, y'
'y, -z+1/2, x+1/2'
'z+1/2, x, -y+1/2'
'z, -x+1/2, y+1/2'
'-y+1/2, z+1/2, x'
'x+1/2, y, -z+1/2'
'-x+1/2, y+1/2, z'
'x, -y+1/2, z+1/2'

loop_
_atom_site_type_symbol
_atom_site_label
_atom_site_fract_x
_atom_site_fract_y
_atom_site_fract_z
_atom_site_U_iso_or_equiv
_atom_site_adp_type
_atom_site_calc_flag
_atom_site_refinement_flags
_atom_site_occupancy
Te Te1 0.0000 0.0000 0.0000 0.00533(14) Uani d S 1
Cu Cu1 -0.2500 -0.28177(7) 0.0000 0.00913(14) Uani d SP 0.667
Co Co1 -0.2500 -0.28177(7) 0.0000 0.00913(14) Uani d SP 0.333
O O1 0.12042(14) 0.14287(13) -0.07720(16) 0.0100(3) Uani d . 1

loop_
_atom_site_aniso_label
_atom_site_aniso_U_11
_atom_site_aniso_U_22
_atom_site_aniso_U_33
_atom_site_aniso_U_12
_atom_site_aniso_U_13
_atom_site_aniso_U_23
Te1 0.00533(14) 0.00533(14) 0.00533(14) -0.00001(4) -0.00001(4) -0.00001(4)
Cu1 0.0074(2) 0.0076(3) 0.0125(2) 0.000 -0.00328(10) 0.000
Co1 0.0074(2) 0.0076(3) 0.0125(2) 0.000 -0.00328(10) 0.000
O1 0.0105(6) 0.0089(6) 0.0107(6) -0.0033(5) -0.0007(5) 0.0016(5)

loop_
_atom_type_symbol
_atom_type_description
_atom_type_scat_dispersion_real
_atom_type_scat_dispersion_imag
_atom_type_scat_source
Cu Cu 0.3201 1.2651 'International Tables Vol C Tables 4.2.6.8 and 6.1.1.4'
Co Co 0.3494 0.9721 'International Tables Vol C Tables 4.2.6.8 and 6.1.1.4'
Te Te -0.5308 1.6751 'International Tables Vol C Tables 4.2.6.8 and 6.1.1.4'
O O 0.0106 0.0060 'International Tables Vol C Tables 4.2.6.8 and 6.1.1.4'

loop_
_geom_angle_atom_site_label_1
_geom_angle_atom_site_label_2
_geom_angle_atom_site_label_3
_geom_angle_site_symmetry_1
_geom_angle_site_symmetry_3
_geom_angle
O1 Te1 O1 . 25 180.00(12)
O1 Te1 O1 . 2 94.44(6)
O1 Te1 O1 25 2 85.56(6)
O1 Te1 O1 . 26 85.56(6)
O1 Te1 O1 25 26 94.44(6)
O1 Te1 O1 2 26 180.00(5)
O1 Te1 O1 . 3 94.35(6)
O1 Te1 O1 25 3 85.65(6)
O1 Te1 O1 2 3 94.35(6)
O1 Te1 O1 26 3 85.65(6)
O1 Te1 O1 . 27 85.65(6)
O1 Te1 O1 25 27 94.35(6)
O1 Te1 O1 2 27 85.65(6)
O1 Te1 O1 26 27 94.35(6)
O1 Te1 O1 3 27 180.00(9)
O1 Cu1 O1 25 36 94.78(8)
O1 Cu1 O1 25 21_444 166.87(4)
O1 Cu1 O1 36 21_444 85.25(6)
O1 Cu1 O1 25 4_545 85.25(6)
O1 Cu1 O1 36 4_545 166.87(4)
O1 Cu1 O1 21_444 4_545 97.69(8)
O1 Cu1 O1 25 41_445 119.81(7)
O1 Cu1 O1 36 41_445 92.51(5)
O1 Cu1 O1 21_444 41_445 73.27(7)
O1 Cu1 O1 4_545 41_445 76.24(5)
O1 Cu1 O1 25 31 92.51(5)
O1 Cu1 O1 36 31 119.81(7)
O1 Cu1 O1 21_444 31 76.24(5)
O1 Cu1 O1 4_545 31 73.27(7)
O1 Cu1 O1 41_445 31 132.91(8)

loop_
_geom_bond_atom_site_label_1
_geom_bond_atom_site_label_2
_geom_bond_site_symmetry_2
_geom_bond_distance
_geom_bond_publ_flag
Te1 O1 . 1.9332(13) yes
Te1 O1 25 1.9332(13) no
Te1 O1 2 1.9335(13) yes
Te1 O1 26 1.9335(13) no
Te1 O1 3 1.9339(13) yes
Te1 O1 27 1.9339(13) no
Cu1 O1 25 1.9608(15) yes
Cu1 O1 36 1.9608(15) no
Cu1 O1 21_444 2.0481(15) yes
Cu1 O1 4_545 2.0481(15) no
Cu1 O1 41_445 2.3400(15) yes
Cu1 O1 31 2.3400(15) no
